data_7105222
loop_
_publ_author_name
'Komuro, Takashi'
'Tobita, Hiromi'

_publ_section_title
;
 Thermal reaction of a ruthenium bis(silyl) complex having a
 lutidine-based Si,N,Si ligand: formation of a mu-silyl(mu-silylene)
 diruthenium complex involving a 3c-2e Ru-Si-C interaction.
;
_journal_issue 7
_journal_name_full 'Chemical communications (Cambridge, England)'
_journal_page_first 1136
_journal_page_last 1137
_journal_paper_doi 10.1039/b915395k
_journal_volume 46
_journal_year 2010
_chemical_formula_moiety 'C26 H38 N2 O4 Ru2 Si4'
_chemical_formula_sum 'C26 H38 N2 O4 Ru2 Si4'
_chemical_formula_weight 757.08
_chemical_name_systematic
;
?
;
_space_group_IT_number 14
_symmetry_cell_setting monoclinic
_symmetry_Int_Tables_number 14
_symmetry_space_group_name_Hall '-P 2yn'
_symmetry_space_group_name_H-M 'P 1 21/n 1'
_atom_sites_solution_hydrogens geom
_atom_sites_solution_primary heavy
_atom_sites_solution_secondary difmap
_audit_creation_method SHELXL-97
_cell_angle_alpha 90.00
_cell_angle_beta 99.2293(18)
_cell_angle_gamma 90.00
_cell_formula_units_Z 4
_cell_length_a 10.5784(5)
_cell_length_b 13.6191(5)
_cell_length_c 22.5534(9)
_cell_measurement_reflns_used 25872
_cell_measurement_temperature 150(2)
_cell_measurement_theta_max 27.5
_cell_measurement_theta_min 1.5
_cell_volume 3207.2(2)
_computing_cell_refinement PROCESS-AUTO
_computing_data_collection PROCESS-AUTO
_computing_data_reduction 'teXsan Ver. 1.11'
_computing_publication_material ORTEP-3
_computing_structure_refinement 'SHELXL-97 (Sheldrick, 1997)'
_computing_structure_solution 'DIRDIF99 (PATTY)'
_diffrn_ambient_temperature 150(2)
_diffrn_detector_area_resol_mean 10.00
_diffrn_measured_fraction_theta_full 0.999
_diffrn_measured_fraction_theta_max 0.999
_diffrn_measurement_device_type 'Rigaku RAXIS-RAPID Imaging Plate'
_diffrn_measurement_method \w
_diffrn_radiation_monochromator graphite
_diffrn_radiation_type MoK\a
_diffrn_radiation_wavelength 0.71069
_diffrn_reflns_av_R_equivalents 0.0552
_diffrn_reflns_av_sigmaI/netI 0.0332
_diffrn_reflns_limit_h_max 13
_diffrn_reflns_limit_h_min -13
_diffrn_reflns_limit_k_max 17
_diffrn_reflns_limit_k_min -17
_diffrn_reflns_limit_l_max 29
_diffrn_reflns_limit_l_min -29
_diffrn_reflns_number 30166
_diffrn_reflns_theta_full 27.44
_diffrn_reflns_theta_max 27.44
_diffrn_reflns_theta_min 1.75
_exptl_absorpt_coefficient_mu 1.124
_exptl_absorpt_correction_T_max 0.8959
_exptl_absorpt_correction_T_min 0.5153
_exptl_absorpt_correction_type numerical
_exptl_absorpt_process_details
;
HIGASHI, T. (1999). Shape - Program to obtain Crystal Shape using CCD camera.
Rigaku Corporation, Tokyo, Japan.
HIGASHI, T. (1999). Numabs - Numerical Absorption Correction,
Rigaku Corporation, Tokyo, Japan.
;
_exptl_crystal_colour red
_exptl_crystal_density_diffrn 1.568
_exptl_crystal_density_method 'not measured'
_exptl_crystal_description platelet
_exptl_crystal_F_000 1536
_exptl_crystal_size_max 0.68
_exptl_crystal_size_mid 0.15
_exptl_crystal_size_min 0.10
_refine_diff_density_max 0.834
_refine_diff_density_min -1.136
_refine_diff_density_rms 0.281
_refine_ls_extinction_method none
_refine_ls_goodness_of_fit_ref 1.316
_refine_ls_hydrogen_treatment mixed
_refine_ls_matrix_type full
_refine_ls_number_parameters 359
_refine_ls_number_reflns 7325
_refine_ls_number_restraints 0
_refine_ls_restrained_S_all 1.316
_refine_ls_R_factor_all 0.0491
_refine_ls_R_factor_gt 0.0380
_refine_ls_shift/su_max 0.001
_refine_ls_shift/su_mean 0.000
_refine_ls_structure_factor_coef Fsqd
_refine_ls_weighting_details 'calc w=1/[\s^2^(Fo^2^)+(0.0450P)^2^+1.9544P] where P=(Fo^2^+2Fc^2^)/3'
_refine_ls_weighting_scheme calc
_refine_ls_wR_factor_gt 0.0876
_refine_ls_wR_factor_ref 0.0976
_reflns_number_gt 6390
_reflns_number_total 7325
_reflns_threshold_expression >2\s(I)
_cod_data_source_file b915395k.txt
_cod_data_source_block complex2
_cod_database_code 7105222

loop_
_symmetry_equiv_pos_as_xyz
'x, y, z'
'-x+1/2, y+1/2, -z+1/2'
'-x, -y, -z'
'x-1/2, -y-1/2, z-1/2'

loop_
_atom_site_label
_atom_site_type_symbol
_atom_site_fract_x
_atom_site_fract_y
_atom_site_fract_z
_atom_site_U_iso_or_equiv
_atom_site_adp_type
_atom_site_occupancy
_atom_site_symmetry_multiplicity
_atom_site_calc_flag
_atom_site_refinement_flags
_atom_site_disorder_assembly
_atom_site_disorder_group
Ru1 Ru 0.20118(2) 0.332611(17) 0.105692(11) 0.01439(8) Uani 1 1 d . . .
Ru2 Ru 0.23254(2) 0.141535(18) 0.050014(11) 0.01567(8) Uani 1 1 d . . .
Si1 Si 0.38609(9) 0.26873(7) 0.07226(4) 0.01905(18) Uani 1 1 d . . .
Si2 Si 0.30367(9) 0.48989(6) 0.13017(4) 0.02040(19) Uani 1 1 d . . .
Si3 Si 0.02803(9) 0.21213(6) 0.10188(4) 0.01714(18) Uani 1 1 d . . .
Si4 Si 0.31329(10) 0.15823(7) -0.15955(5) 0.0250(2) Uani 1 1 d . . .
O1 O 0.3349(3) 0.2694(2) 0.22980(12) 0.0387(7) Uani 1 1 d . . .
O2 O 0.1172(3) 0.4098(2) -0.02242(12) 0.0339(6) Uani 1 1 d . . .
O3 O 0.3520(3) 0.0524(2) 0.16657(12) 0.0374(7) Uani 1 1 d . . .
O4 O 0.3631(3) -0.0185(2) -0.00965(14) 0.0393(7) Uani 1 1 d . . .
N1 N 0.0449(3) 0.41789(19) 0.13949(12) 0.0182(5) Uani 1 1 d . . .
N2 N 0.0963(3) 0.17097(19) -0.03166(12) 0.0174(5) Uani 1 1 d . . .
C1 C 0.4559(4) 0.3354(3) 0.01098(19) 0.0324(8) Uani 1 1 d . . .
H1 H 0.5117 0.3887 0.0288 0.049 Uiso 1 1 calc R . .
H2 H 0.3863 0.3628 -0.0183 0.049 Uiso 1 1 calc R . .
H3 H 0.5059 0.2892 -0.0093 0.049 Uiso 1 1 calc R . .
C2 C 0.5366(4) 0.2342(3) 0.1251(2) 0.0332(9) Uani 1 1 d . . .
H4 H 0.5857 0.1866 0.1054 0.050 Uiso 1 1 calc R . .
H5 H 0.5135 0.2049 0.1616 0.050 Uiso 1 1 calc R . .
H6 H 0.5886 0.2930 0.1357 0.050 Uiso 1 1 calc R . .
C3 C 0.2670(4) 0.5876(3) 0.07097(19) 0.0326(8) Uani 1 1 d . . .
H7 H 0.3029 0.6504 0.0869 0.049 Uiso 1 1 calc R . .
H8 H 0.1740 0.5940 0.0595 0.049 Uiso 1 1 calc R . .
H9 H 0.3050 0.5694 0.0357 0.049 Uiso 1 1 calc R . .
C4 C 0.4789(4) 0.5033(3) 0.1617(2) 0.0378(10) Uani 1 1 d . . .
H10 H 0.5297 0.4977 0.1291 0.057 Uiso 1 1 calc R . .
H11 H 0.5044 0.4516 0.1914 0.057 Uiso 1 1 calc R . .
H12 H 0.4939 0.5677 0.1810 0.057 Uiso 1 1 calc R . .
C5 C 0.2119(4) 0.5228(3) 0.19327(17) 0.0261(7) Uani 1 1 d . . .
H13 H 0.2482 0.4867 0.2302 0.031 Uiso 1 1 calc R . .
H14 H 0.2205 0.5940 0.2019 0.031 Uiso 1 1 calc R . .
C6 C 0.0742(4) 0.4972(2) 0.17590(15) 0.0221(7) Uani 1 1 d . . .
C7 C -0.0229(4) 0.5516(3) 0.19583(16) 0.0269(7) Uani 1 1 d . . .
H15 H -0.0016 0.6058 0.2220 0.032 Uiso 1 1 calc R . .
C8 C -0.1485(4) 0.5270(3) 0.17782(17) 0.0285(8) Uani 1 1 d . . .
H16 H -0.2148 0.5638 0.1912 0.034 Uiso 1 1 calc R . .
C9 C -0.1775(3) 0.4476(3) 0.13962(17) 0.0259(7) Uani 1 1 d . . .
H17 H -0.2643 0.4306 0.1257 0.031 Uiso 1 1 calc R . .
C10 C -0.0798(3) 0.3931(2) 0.12186(15) 0.0208(6) Uani 1 1 d . . .
C11 C -0.1062(3) 0.3046(3) 0.08283(17) 0.0244(7) Uani 1 1 d . . .
H18 H -0.1136 0.3240 0.0401 0.029 Uiso 1 1 calc R . .
H19 H -0.1884 0.2746 0.0889 0.029 Uiso 1 1 calc R . .
C12 C 0.0106(4) 0.1543(3) 0.17587(17) 0.0310(8) Uani 1 1 d . . .
H20 H 0.0285 0.2034 0.2079 0.047 Uiso 1 1 calc R . .
H21 H 0.0712 0.0997 0.1842 0.047 Uiso 1 1 calc R . .
H22 H -0.0770 0.1297 0.1741 0.047 Uiso 1 1 calc R . .
C13 C -0.0252(3) 0.1115(2) 0.04210(16) 0.0204(6) Uani 1 1 d . . .
H23 H 0.027(4) 0.055(3) 0.0494(19) 0.031(11) Uiso 1 1 d . . .
H24 H -0.112(4) 0.089(3) 0.0511(19) 0.030(11) Uiso 1 1 d . . .
C14 C -0.0223(3) 0.1465(2) -0.02025(15) 0.0188(6) Uani 1 1 d . . .
C15 C -0.1298(3) 0.1549(3) -0.06427(17) 0.0246(7) Uani 1 1 d . . .
H25 H -0.2127 0.1409 -0.0553 0.030 Uiso 1 1 calc R . .
C16 C -0.1141(4) 0.1840(3) -0.12139(17) 0.0296(8) Uani 1 1 d . . .
H26 H -0.1862 0.1892 -0.1523 0.035 Uiso 1 1 calc R . .
C17 C 0.0060(4) 0.2051(3) -0.13327(16) 0.0264(7) Uani 1 1 d . . .
H27 H 0.0173 0.2237 -0.1727 0.032 Uiso 1 1 calc R . .
C18 C 0.1122(3) 0.1994(2) -0.08747(15) 0.0212(7) Uani 1 1 d . . .
C19 C 0.2445(3) 0.2243(3) -0.09814(15) 0.0237(7) Uani 1 1 d . . .
H28 H 0.3035 0.2131 -0.0600 0.028 Uiso 1 1 calc R . .
H29 H 0.2463 0.2955 -0.1068 0.028 Uiso 1 1 calc R . .
C20 C 0.2616(6) 0.2192(4) -0.23307(19) 0.0506(13) Uani 1 1 d . . .
H30 H 0.3004 0.1858 -0.2642 0.076 Uiso 1 1 calc R . .
H31 H 0.2889 0.2881 -0.2305 0.076 Uiso 1 1 calc R . .
H32 H 0.1681 0.2160 -0.2434 0.076 Uiso 1 1 calc R . .
C21 C 0.2637(6) 0.0279(3) -0.1640(2) 0.0500(12) Uani 1 1 d . . .
H33 H 0.1700 0.0238 -0.1714 0.075 Uiso 1 1 calc R . .
H34 H 0.2968 -0.0051 -0.1261 0.075 Uiso 1 1 calc R . .
H35 H 0.2980 -0.0042 -0.1970 0.075 Uiso 1 1 calc R . .
C22 C 0.4898(5) 0.1692(4) -0.1406(3) 0.0511(13) Uani 1 1 d . . .
H36 H 0.5195 0.1354 -0.1025 0.077 Uiso 1 1 calc R . .
H37 H 0.5136 0.2388 -0.1366 0.077 Uiso 1 1 calc R . .
H38 H 0.5297 0.1394 -0.1725 0.077 Uiso 1 1 calc R . .
C23 C 0.2821(3) 0.2923(2) 0.18329(16) 0.0228(7) Uani 1 1 d . . .
C24 C 0.1476(3) 0.3800(2) 0.02512(15) 0.0221(7) Uani 1 1 d . . .
C25 C 0.3097(3) 0.0898(2) 0.12258(16) 0.0233(7) Uani 1 1 d . . .
C26 C 0.3125(3) 0.0432(2) 0.01189(16) 0.0225(7) Uani 1 1 d . . .

loop_
_atom_site_aniso_label
_atom_site_aniso_U_11
_atom_site_aniso_U_22
_atom_site_aniso_U_33
_atom_site_aniso_U_23
_atom_site_aniso_U_13
_atom_site_aniso_U_12
Ru1 0.01426(13) 0.01508(13) 0.01393(13) -0.00065(9) 0.00250(9) -0.00081(9)
Ru2 0.01504(13) 0.01592(13) 0.01596(13) -0.00103(9) 0.00224(9) -0.00005(9)
Si1 0.0136(4) 0.0228(4) 0.0211(4) -0.0035(3) 0.0038(3) -0.0022(3)
Si2 0.0160(4) 0.0185(4) 0.0271(5) -0.0040(4) 0.0044(4) -0.0027(3)
Si3 0.0170(4) 0.0176(4) 0.0176(4) -0.0008(3) 0.0050(3) -0.0028(3)
Si4 0.0288(5) 0.0250(5) 0.0226(5) -0.0022(4) 0.0083(4) -0.0026(4)
O1 0.0525(19) 0.0413(16) 0.0186(13) 0.0011(12) -0.0052(13) 0.0054(14)
O2 0.0454(17) 0.0340(14) 0.0211(13) 0.0066(11) 0.0017(12) 0.0009(12)
O3 0.0483(18) 0.0383(15) 0.0232(13) 0.0062(12) -0.0012(12) 0.0087(13)
O4 0.0315(15) 0.0379(15) 0.0497(18) -0.0191(14) 0.0104(13) 0.0047(12)
N1 0.0202(14) 0.0157(12) 0.0194(13) 0.0013(10) 0.0049(11) 0.0010(10)
N2 0.0182(13) 0.0167(12) 0.0167(13) -0.0022(10) 0.0011(10) 0.0006(10)
C1 0.0275(19) 0.039(2) 0.034(2) -0.0067(17) 0.0143(16) -0.0118(16)
C2 0.0178(17) 0.038(2) 0.041(2) -0.0047(17) -0.0027(16) 0.0001(15)
C3 0.035(2) 0.0224(17) 0.042(2) 0.0046(16) 0.0118(17) -0.0042(15)
C4 0.0213(19) 0.034(2) 0.056(3) -0.0177(19) 0.0011(17) -0.0041(15)
C5 0.0283(18) 0.0213(16) 0.0270(18) -0.0080(14) -0.0003(14) -0.0013(14)
C6 0.0274(17) 0.0205(15) 0.0198(16) -0.0013(13) 0.0079(13) 0.0025(13)
C7 0.037(2) 0.0230(16) 0.0229(17) -0.0016(14) 0.0101(15) 0.0054(15)
C8 0.0325(19) 0.0248(17) 0.0321(19) 0.0018(15) 0.0172(16) 0.0078(14)
C9 0.0203(17) 0.0247(16) 0.0342(19) 0.0015(15) 0.0091(14) 0.0026(13)
C10 0.0203(16) 0.0208(15) 0.0224(16) 0.0029(13) 0.0069(13) 0.0029(12)
C11 0.0170(16) 0.0237(16) 0.0322(19) -0.0035(14) 0.0030(14) -0.0008(13)
C12 0.037(2) 0.0334(19) 0.0250(18) 0.0023(15) 0.0112(16) -0.0093(16)
C13 0.0180(15) 0.0182(15) 0.0250(16) -0.0012(13) 0.0037(13) -0.0029(12)
C14 0.0187(16) 0.0155(13) 0.0220(16) -0.0035(12) 0.0028(13) -0.0005(12)
C15 0.0176(16) 0.0261(16) 0.0288(18) -0.0035(14) -0.0004(14) -0.0005(13)
C16 0.0279(19) 0.0312(18) 0.0256(18) 0.0001(15) -0.0076(15) 0.0038(15)
C17 0.0267(18) 0.0325(18) 0.0187(16) 0.0017(14) 0.0000(14) 0.0021(15)
C18 0.0251(17) 0.0208(15) 0.0176(15) -0.0018(12) 0.0030(13) 0.0006(13)
C19 0.0267(18) 0.0273(17) 0.0172(15) -0.0014(13) 0.0039(13) -0.0054(14)
C20 0.070(4) 0.060(3) 0.025(2) 0.002(2) 0.019(2) 0.019(3)
C21 0.076(4) 0.032(2) 0.048(3) -0.012(2) 0.027(2) -0.017(2)
C22 0.032(2) 0.054(3) 0.070(3) -0.017(3) 0.017(2) 0.002(2)
C23 0.0244(17) 0.0200(15) 0.0243(17) -0.0046(13) 0.0045(14) -0.0006(13)
C24 0.0245(17) 0.0196(15) 0.0227(17) -0.0014(13) 0.0055(14) -0.0008(13)
C25 0.0241(17) 0.0215(15) 0.0244(17) -0.0019(14) 0.0040(14) 0.0027(13)
C26 0.0169(15) 0.0221(16) 0.0283(17) -0.0029(14) 0.0031(13) -0.0018(13)

loop_
_atom_type_symbol
_atom_type_description
_atom_type_scat_dispersion_real
_atom_type_scat_dispersion_imag
_atom_type_scat_source
C C 0.0033 0.0016 'International Tables Vol C Tables 4.2.6.8 and 6.1.1.4'
H H 0.0000 0.0000 'International Tables Vol C Tables 4.2.6.8 and 6.1.1.4'
N N 0.0061 0.0033 'International Tables Vol C Tables 4.2.6.8 and 6.1.1.4'
O O 0.0106 0.0060 'International Tables Vol C Tables 4.2.6.8 and 6.1.1.4'
Si Si 0.0817 0.0704 'International Tables Vol C Tables 4.2.6.8 and 6.1.1.4'
Ru Ru -1.2594 0.8363 'International Tables Vol C Tables 4.2.6.8 and 6.1.1.4'

loop_
_geom_angle_atom_site_label_1
_geom_angle_atom_site_label_2
_geom_angle_atom_site_label_3
_geom_angle
_geom_angle_site_symmetry_1
_geom_angle_site_symmetry_3
_geom_angle_publ_flag
C23 Ru1 C24 170.38(15) . . ?
C23 Ru1 N1 94.80(13) . . ?
C24 Ru1 N1 91.46(12) . . ?
C23 Ru1 Si1 85.08(11) . . ?
C24 Ru1 Si1 87.48(11) . . ?
N1 Ru1 Si1 170.02(7) . . ?
C23 Ru1 Si2 85.79(10) . . ?
C24 Ru1 Si2 88.39(10) . . ?
N1 Ru1 Si2 78.04(7) . . ?
Si1 Ru1 Si2 92.01(3) . . ?
C23 Ru1 Si3 93.59(11) . . ?
C24 Ru1 Si3 94.94(10) . . ?
N1 Ru1 Si3 76.83(7) . . ?
Si1 Ru1 Si3 113.15(3) . . ?
Si2 Ru1 Si3 154.71(3) . . ?
C23 Ru1 Ru2 94.18(10) . . ?
C24 Ru1 Ru2 85.98(10) . . ?
N1 Ru1 Ru2 137.98(7) . . ?
Si1 Ru1 Ru2 51.86(2) . . ?
Si2 Ru1 Ru2 143.59(3) . . ?
Si3 Ru1 Ru2 61.69(2) . . ?
C25 Ru2 C26 88.04(15) . . ?
C25 Ru2 N2 162.60(13) . . ?
C26 Ru2 N2 91.70(13) . . ?
C25 Ru2 Si1 84.32(11) . . ?
C26 Ru2 Si1 106.01(10) . . ?
N2 Ru2 Si1 112.38(7) . . ?
C25 Ru2 Si3 91.28(11) . . ?
C26 Ru2 Si3 151.62(10) . . ?
N2 Ru2 Si3 80.75(8) . . ?
Si1 Ru2 Si3 102.14(3) . . ?
C25 Ru2 Ru1 91.36(10) . . ?
C26 Ru2 Ru1 157.72(10) . . ?
N2 Ru2 Ru1 95.37(7) . . ?
Si1 Ru2 Ru1 51.82(2) . . ?
Si3 Ru2 Ru1 50.645(19) . . ?
C2 Si1 C1 101.04(19) . . ?
C2 Si1 Ru1 123.06(14) . . ?
C1 Si1 Ru1 119.52(14) . . ?
C2 Si1 Ru2 115.51(13) . . ?
C1 Si1 Ru2 121.88(13) . . ?
Ru1 Si1 Ru2 76.32(3) . . ?
C3 Si2 C4 106.1(2) . . ?
C3 Si2 C5 107.02(18) . . ?
C4 Si2 C5 106.51(18) . . ?
C3 Si2 Ru1 115.46(13) . . ?
C4 Si2 Ru1 123.27(13) . . ?
C5 Si2 Ru1 96.64(11) . . ?
C12 Si3 C11 107.61(18) . . ?
C12 Si3 C13 105.17(16) . . ?
C11 Si3 C13 100.85(15) . . ?
C12 Si3 Ru1 115.36(13) . . ?
C11 Si3 Ru1 95.27(11) . . ?
C13 Si3 Ru1 128.98(11) . . ?
C12 Si3 Ru2 114.88(14) . . ?
C11 Si3 Ru2 137.50(12) . . ?
C13 Si3 Ru2 67.90(11) . . ?
Ru1 Si3 Ru2 67.66(2) . . ?
C21 Si4 C22 110.9(3) . . ?
C21 Si4 C20 109.9(3) . . ?
C22 Si4 C20 108.2(3) . . ?
C21 Si4 C19 110.9(2) . . ?
C22 Si4 C19 106.5(2) . . ?
C20 Si4 C19 110.37(19) . . ?
C10 N1 C6 119.4(3) . . ?
C10 N1 Ru1 120.3(2) . . ?
C6 N1 Ru1 120.3(2) . . ?
C18 N2 C14 120.1(3) . . ?
C18 N2 Ru2 132.3(2) . . ?
C14 N2 Ru2 107.4(2) . . ?
Si1 C1 H1 109.5 . . ?
Si1 C1 H2 109.5 . . ?
H1 C1 H2 109.5 . . ?
Si1 C1 H3 109.5 . . ?
H1 C1 H3 109.5 . . ?
H2 C1 H3 109.5 . . ?
Si1 C2 H4 109.5 . . ?
Si1 C2 H5 109.5 . . ?
H4 C2 H5 109.5 . . ?
Si1 C2 H6 109.5 . . ?
H4 C2 H6 109.5 . . ?
H5 C2 H6 109.5 . . ?
Si2 C3 H7 109.5 . . ?
Si2 C3 H8 109.5 . . ?
H7 C3 H8 109.5 . . ?
Si2 C3 H9 109.5 . . ?
H7 C3 H9 109.5 . . ?
H8 C3 H9 109.5 . . ?
Si2 C4 H10 109.5 . . ?
Si2 C4 H11 109.5 . . ?
H10 C4 H11 109.5 . . ?
Si2 C4 H12 109.5 . . ?
H10 C4 H12 109.5 . . ?
H11 C4 H12 109.5 . . ?
C6 C5 Si2 110.1(2) . . ?
C6 C5 H13 109.6 . . ?
Si2 C5 H13 109.6 . . ?
C6 C5 H14 109.6 . . ?
Si2 C5 H14 109.6 . . ?
H13 C5 H14 108.2 . . ?
N1 C6 C7 120.4(3) . . ?
N1 C6 C5 117.6(3) . . ?
C7 C6 C5 122.0(3) . . ?
C8 C7 C6 120.3(3) . . ?
C8 C7 H15 119.9 . . ?
C6 C7 H15 119.9 . . ?
C7 C8 C9 118.9(3) . . ?
C7 C8 H16 120.5 . . ?
C9 C8 H16 120.5 . . ?
C10 C9 C8 119.8(3) . . ?
C10 C9 H17 120.1 . . ?
C8 C9 H17 120.1 . . ?
N1 C10 C9 121.2(3) . . ?
N1 C10 C11 117.1(3) . . ?
C9 C10 C11 121.7(3) . . ?
C10 C11 Si3 109.9(2) . . ?
C10 C11 H18 109.7 . . ?
Si3 C11 H18 109.7 . . ?
C10 C11 H19 109.7 . . ?
Si3 C11 H19 109.7 . . ?
H18 C11 H19 108.2 . . ?
Si3 C12 H20 109.5 . . ?
Si3 C12 H21 109.5 . . ?
H20 C12 H21 109.5 . . ?
Si3 C12 H22 109.5 . . ?
H20 C12 H22 109.5 . . ?
H21 C12 H22 109.5 . . ?
C14 C13 Si3 112.4(2) . . ?
C14 C13 H23 109(3) . . ?
Si3 C13 H23 111(3) . . ?
C14 C13 H24 116(2) . . ?
Si3 C13 H24 104(2) . . ?
H23 C13 H24 104(3) . . ?
N2 C14 C15 121.2(3) . . ?
N2 C14 C13 114.6(3) . . ?
C15 C14 C13 124.2(3) . . ?
C16 C15 C14 118.8(3) . . ?
C16 C15 H25 120.6 . . ?
C14 C15 H25 120.6 . . ?
C17 C16 C15 119.8(3) . . ?
C17 C16 H26 120.1 . . ?
C15 C16 H26 120.1 . . ?
C16 C17 C18 120.2(3) . . ?
C16 C17 H27 119.9 . . ?
C18 C17 H27 119.9 . . ?
N2 C18 C17 119.8(3) . . ?
N2 C18 C19 118.3(3) . . ?
C17 C18 C19 121.9(3) . . ?
C18 C19 Si4 119.3(2) . . ?
C18 C19 H28 107.5 . . ?
Si4 C19 H28 107.5 . . ?
C18 C19 H29 107.5 . . ?
Si4 C19 H29 107.5 . . ?
H28 C19 H29 107.0 . . ?
Si4 C20 H30 109.5 . . ?
Si4 C20 H31 109.5 . . ?
H30 C20 H31 109.5 . . ?
Si4 C20 H32 109.5 . . ?
H30 C20 H32 109.5 . . ?
H31 C20 H32 109.5 . . ?
Si4 C21 H33 109.5 . . ?
Si4 C21 H34 109.5 . . ?
H33 C21 H34 109.5 . . ?
Si4 C21 H35 109.5 . . ?
H33 C21 H35 109.5 . . ?
H34 C21 H35 109.5 . . ?
Si4 C22 H36 109.5 . . ?
Si4 C22 H37 109.5 . . ?
H36 C22 H37 109.5 . . ?
Si4 C22 H38 109.5 . . ?
H36 C22 H38 109.5 . . ?
H37 C22 H38 109.5 . . ?
O1 C23 Ru1 177.6(3) . . ?
O2 C24 Ru1 178.7(3) . . ?
O3 C25 Ru2 175.3(3) . . ?
O4 C26 Ru2 177.7(3) . . ?

loop_
_geom_bond_atom_site_label_1
_geom_bond_atom_site_label_2
_geom_bond_distance
_geom_bond_site_symmetry_2
_geom_bond_publ_flag
Ru1 C23 1.902(4) . ?
Ru1 C24 1.926(3) . ?
Ru1 N1 2.251(3) . ?
Ru1 Si1 2.3716(9) . ?
Ru1 Si2 2.4241(9) . ?
Ru1 Si3 2.4504(9) . ?
Ru1 Ru2 2.9313(3) . ?
Ru2 C25 1.848(4) . ?
Ru2 C26 1.866(3) . ?
Ru2 N2 2.186(3) . ?
Ru2 Si1 2.3726(9) . ?
Ru2 Si3 2.7900(9) . ?
Si1 C2 1.889(4) . ?
Si1 C1 1.900(4) . ?
Si2 C3 1.881(4) . ?
Si2 C4 1.885(4) . ?
Si2 C5 1.900(4) . ?
Si3 C12 1.881(4) . ?
Si3 C11 1.895(4) . ?
Si3 C13 1.942(3) . ?
Si4 C21 1.850(4) . ?
Si4 C22 1.854(5) . ?
Si4 C20 1.857(5) . ?
Si4 C19 1.892(4) . ?
O1 C23 1.150(4) . ?
O2 C24 1.143(4) . ?
O3 C25 1.141(4) . ?
O4 C26 1.146(4) . ?
N1 C10 1.358(4) . ?
N1 C6 1.362(4) . ?
N2 C18 1.353(4) . ?
N2 C14 1.362(4) . ?
C1 H1 0.9800 . ?
C1 H2 0.9800 . ?
C1 H3 0.9800 . ?
C2 H4 0.9800 . ?
C2 H5 0.9800 . ?
C2 H6 0.9800 . ?
C3 H7 0.9800 . ?
C3 H8 0.9800 . ?
C3 H9 0.9800 . ?
C4 H10 0.9800 . ?
C4 H11 0.9800 . ?
C4 H12 0.9800 . ?
C5 C6 1.488(5) . ?
C5 H13 0.9900 . ?
C5 H14 0.9900 . ?
C6 C7 1.398(5) . ?
C7 C8 1.367(6) . ?
C7 H15 0.9500 . ?
C8 C9 1.387(5) . ?
C8 H16 0.9500 . ?
C9 C10 1.383(5) . ?
C9 H17 0.9500 . ?
C10 C11 1.492(5) . ?
C11 H18 0.9900 . ?
C11 H19 0.9900 . ?
C12 H20 0.9800 . ?
C12 H21 0.9800 . ?
C12 H22 0.9800 . ?
C13 C14 1.490(5) . ?
C13 H23 0.94(5) . ?
C13 H24 1.02(5) . ?
C14 C15 1.390(5) . ?
C15 C16 1.383(5) . ?
C15 H25 0.9500 . ?
C16 C17 1.370(6) . ?
C16 H26 0.9500 . ?
C17 C18 1.401(5) . ?
C17 H27 0.9500 . ?
C18 C19 1.497(5) . ?
C19 H28 0.9900 . ?
C19 H29 0.9900 . ?
C20 H30 0.9800 . ?
C20 H31 0.9800 . ?
C20 H32 0.9800 . ?
C21 H33 0.9800 . ?
C21 H34 0.9800 . ?
C21 H35 0.9800 . ?
C22 H36 0.9800 . ?
C22 H37 0.9800 . ?
C22 H38 0.9800 . ?

loop_
_geom_torsion_atom_site_label_1
_geom_torsion_atom_site_label_2
_geom_torsion_atom_site_label_3
_geom_torsion_atom_site_label_4
_geom_torsion
_geom_torsion_site_symmetry_1
_geom_torsion_site_symmetry_2
_geom_torsion_site_symmetry_3
_geom_torsion_site_symmetry_4
_geom_torsion_publ_flag
C23 Ru1 Ru2 C25 1.28(15) . . . . ?
C24 Ru1 Ru2 C25 171.64(15) . . . . ?
N1 Ru1 Ru2 C25 -100.64(15) . . . . ?
Si1 Ru1 Ru2 C25 81.69(12) . . . . ?
Si2 Ru1 Ru2 C25 89.86(12) . . . . ?
Si3 Ru1 Ru2 C25 -90.54(12) . . . . ?
C23 Ru1 Ru2 C26 -86.9(3) . . . . ?
C24 Ru1 Ru2 C26 83.5(3) . . . . ?
N1 Ru1 Ru2 C26 171.2(3) . . . . ?
Si1 Ru1 Ru2 C26 -6.4(3) . . . . ?
Si2 Ru1 Ru2 C26 1.7(3) . . . . ?
Si3 Ru1 Ru2 C26 -178.7(3) . . . . ?
C23 Ru1 Ru2 N2 165.22(13) . . . . ?
C24 Ru1 Ru2 N2 -24.42(13) . . . . ?
N1 Ru1 Ru2 N2 63.30(13) . . . . ?
Si1 Ru1 Ru2 N2 -114.37(8) . . . . ?
Si2 Ru1 Ru2 N2 -106.21(9) . . . . ?
Si3 Ru1 Ru2 N2 73.39(8) . . . . ?
C23 Ru1 Ru2 Si1 -80.41(11) . . . . ?
C24 Ru1 Ru2 Si1 89.95(11) . . . . ?
N1 Ru1 Ru2 Si1 177.67(11) . . . . ?
Si2 Ru1 Ru2 Si1 8.17(5) . . . . ?
Si3 Ru1 Ru2 Si1 -172.24(4) . . . . ?
C23 Ru1 Ru2 Si3 91.83(11) . . . . ?
C24 Ru1 Ru2 Si3 -97.81(11) . . . . ?
N1 Ru1 Ru2 Si3 -10.09(11) . . . . ?
Si1 Ru1 Ru2 Si3 172.24(4) . . . . ?
Si2 Ru1 Ru2 Si3 -179.60(5) . . . . ?
C23 Ru1 Si1 C2 -12.50(19) . . . . ?
C24 Ru1 Si1 C2 161.39(19) . . . . ?
Si2 Ru1 Si1 C2 73.09(16) . . . . ?
Si3 Ru1 Si1 C2 -104.31(16) . . . . ?
Ru2 Ru1 Si1 C2 -111.74(16) . . . . ?
C23 Ru1 Si1 C1 -141.62(18) . . . . ?
C24 Ru1 Si1 C1 32.27(18) . . . . ?
Si2 Ru1 Si1 C1 -56.02(15) . . . . ?
Si3 Ru1 Si1 C1 126.57(15) . . . . ?
Ru2 Ru1 Si1 C1 119.14(15) . . . . ?
C23 Ru1 Si1 Ru2 99.24(10) . . . . ?
C24 Ru1 Si1 Ru2 -86.87(10) . . . . ?
Si2 Ru1 Si1 Ru2 -175.16(3) . . . . ?
Si3 Ru1 Si1 Ru2 7.43(4) . . . . ?
C25 Ru2 Si1 C2 24.16(19) . . . . ?
C26 Ru2 Si1 C2 -62.15(19) . . . . ?
N2 Ru2 Si1 C2 -160.86(17) . . . . ?
Si3 Ru2 Si1 C2 114.26(16) . . . . ?
Ru1 Ru2 Si1 C2 120.39(16) . . . . ?
C25 Ru2 Si1 C1 147.30(19) . . . . ?
C26 Ru2 Si1 C1 61.0(2) . . . . ?
N2 Ru2 Si1 C1 -37.72(18) . . . . ?
Si3 Ru2 Si1 C1 -122.61(16) . . . . ?
Ru1 Ru2 Si1 C1 -116.47(16) . . . . ?
C25 Ru2 Si1 Ru1 -96.22(11) . . . . ?
C26 Ru2 Si1 Ru1 177.46(11) . . . . ?
N2 Ru2 Si1 Ru1 78.75(8) . . . . ?
Si3 Ru2 Si1 Ru1 -6.13(3) . . . . ?
C23 Ru1 Si2 C3 -178.37(18) . . . . ?
C24 Ru1 Si2 C3 9.29(18) . . . . ?
N1 Ru1 Si2 C3 -82.55(16) . . . . ?
Si1 Ru1 Si2 C3 96.71(15) . . . . ?
Si3 Ru1 Si2 C3 -88.88(17) . . . . ?
Ru2 Ru1 Si2 C3 90.29(15) . . . . ?
C23 Ru1 Si2 C4 48.8(2) . . . . ?
C24 Ru1 Si2 C4 -123.5(2) . . . . ?
N1 Ru1 Si2 C4 144.6(2) . . . . ?
Si1 Ru1 Si2 C4 -36.10(19) . . . . ?
Si3 Ru1 Si2 C4 138.31(19) . . . . ?
Ru2 Ru1 Si2 C4 -42.5(2) . . . . ?
C23 Ru1 Si2 C5 -65.93(16) . . . . ?
C24 Ru1 Si2 C5 121.73(16) . . . . ?
N1 Ru1 Si2 C5 29.89(13) . . . . ?
Si1 Ru1 Si2 C5 -150.85(12) . . . . ?
Si3 Ru1 Si2 C5 23.56(15) . . . . ?
Ru2 Ru1 Si2 C5 -157.26(11) . . . . ?
C23 Ru1 Si3 C12 15.16(18) . . . . ?
C24 Ru1 Si3 C12 -169.29(18) . . . . ?
N1 Ru1 Si3 C12 -78.94(17) . . . . ?
Si1 Ru1 Si3 C12 101.34(15) . . . . ?
Si2 Ru1 Si3 C12 -72.58(17) . . . . ?
Ru2 Ru1 Si3 C12 107.98(15) . . . . ?
C23 Ru1 Si3 C11 127.50(16) . . . . ?
C24 Ru1 Si3 C11 -56.95(16) . . . . ?
N1 Ru1 Si3 C11 33.40(14) . . . . ?
Si1 Ru1 Si3 C11 -146.32(12) . . . . ?
Si2 Ru1 Si3 C11 39.76(15) . . . . ?
Ru2 Ru1 Si3 C11 -139.68(12) . . . . ?
C23 Ru1 Si3 C13 -123.97(17) . . . . ?
C24 Ru1 Si3 C13 51.59(17) . . . . ?
N1 Ru1 Si3 C13 141.93(16) . . . . ?
Si1 Ru1 Si3 C13 -37.78(14) . . . . ?
Si2 Ru1 Si3 C13 148.30(15) . . . . ?
Ru2 Ru1 Si3 C13 -31.15(14) . . . . ?
C23 Ru1 Si3 Ru2 -92.82(10) . . . . ?
C24 Ru1 Si3 Ru2 82.73(10) . . . . ?
N1 Ru1 Si3 Ru2 173.08(7) . . . . ?
Si1 Ru1 Si3 Ru2 -6.64(3) . . . . ?
Si2 Ru1 Si3 Ru2 179.44(7) . . . . ?
C25 Ru2 Si3 C12 -17.95(17) . . . . ?
C26 Ru2 Si3 C12 70.3(3) . . . . ?
N2 Ru2 Si3 C12 146.51(15) . . . . ?
Si1 Ru2 Si3 C12 -102.42(14) . . . . ?
Ru1 Ru2 Si3 C12 -108.66(14) . . . . ?
C25 Ru2 Si3 C11 163.17(19) . . . . ?
C26 Ru2 Si3 C11 -108.6(3) . . . . ?
N2 Ru2 Si3 C11 -32.37(18) . . . . ?
Si1 Ru2 Si3 C11 78.70(16) . . . . ?
Ru1 Ru2 Si3 C11 72.47(16) . . . . ?
C25 Ru2 Si3 C13 -115.02(15) . . . . ?
C26 Ru2 Si3 C13 -26.8(3) . . . . ?
N2 Ru2 Si3 C13 49.44(13) . . . . ?
Si1 Ru2 Si3 C13 160.52(11) . . . . ?
Ru1 Ru2 Si3 C13 154.28(11) . . . . ?
C25 Ru2 Si3 Ru1 90.70(11) . . . . ?
C26 Ru2 Si3 Ru1 178.9(2) . . . . ?
N2 Ru2 Si3 Ru1 -104.84(7) . . . . ?
Si1 Ru2 Si3 Ru1 6.24(3) . . . . ?
C23 Ru1 N1 C10 -119.8(3) . . . . ?
C24 Ru1 N1 C10 67.5(3) . . . . ?
Si2 Ru1 N1 C10 155.5(2) . . . . ?
Si3 Ru1 N1 C10 -27.3(2) . . . . ?
Ru2 Ru1 N1 C10 -18.1(3) . . . . ?
C23 Ru1 N1 C6 62.8(3) . . . . ?
C24 Ru1 N1 C6 -109.9(3) . . . . ?
Si2 Ru1 N1 C6 -21.9(2) . . . . ?
Si3 Ru1 N1 C6 155.3(2) . . . . ?
Ru2 Ru1 N1 C6 164.45(19) . . . . ?
C25 Ru2 N2 C18 -148.2(4) . . . . ?
C26 Ru2 N2 C18 -59.4(3) . . . . ?
Si1 Ru2 N2 C18 48.7(3) . . . . ?
Si3 Ru2 N2 C18 148.1(3) . . . . ?
Ru1 Ru2 N2 C18 99.5(3) . . . . ?
C25 Ru2 N2 C14 26.1(5) . . . . ?
C26 Ru2 N2 C14 114.9(2) . . . . ?
Si1 Ru2 N2 C14 -136.98(18) . . . . ?
Si3 Ru2 N2 C14 -37.57(19) . . . . ?
Ru1 Ru2 N2 C14 -86.23(19) . . . . ?
C3 Si2 C5 C6 76.9(3) . . . . ?
C4 Si2 C5 C6 -169.9(3) . . . . ?
Ru1 Si2 C5 C6 -42.3(2) . . . . ?
C10 N1 C6 C7 1.1(5) . . . . ?
Ru1 N1 C6 C7 178.5(2) . . . . ?
C10 N1 C6 C5 -179.0(3) . . . . ?
Ru1 N1 C6 C5 -1.5(4) . . . . ?
Si2 C5 C6 N1 32.3(4) . . . . ?
Si2 C5 C6 C7 -147.8(3) . . . . ?
N1 C6 C7 C8 -1.5(5) . . . . ?
C5 C6 C7 C8 178.5(3) . . . . ?
C6 C7 C8 C9 0.0(5) . . . . ?
C7 C8 C9 C10 1.8(5) . . . . ?
C6 N1 C10 C9 0.8(5) . . . . ?
Ru1 N1 C10 C9 -176.6(3) . . . . ?
C6 N1 C10 C11 -179.0(3) . . . . ?
Ru1 N1 C10 C11 3.6(4) . . . . ?
C8 C9 C10 N1 -2.3(5) . . . . ?
C8 C9 C10 C11 177.5(3) . . . . ?
N1 C10 C11 Si3 31.6(4) . . . . ?
C9 C10 C11 Si3 -148.2(3) . . . . ?
C12 Si3 C11 C10 73.6(3) . . . . ?
C13 Si3 C11 C10 -176.5(2) . . . . ?
Ru1 Si3 C11 C10 -45.1(2) . . . . ?
Ru2 Si3 C11 C10 -107.4(2) . . . . ?
C12 Si3 C13 C14 177.7(3) . . . . ?
C11 Si3 C13 C14 65.9(3) . . . . ?
Ru1 Si3 C13 C14 -40.1(3) . . . . ?
Ru2 Si3 C13 C14 -71.2(2) . . . . ?
C18 N2 C14 C15 -3.4(5) . . . . ?
Ru2 N2 C14 C15 -178.5(2) . . . . ?
C18 N2 C14 C13 176.9(3) . . . . ?
Ru2 N2 C14 C13 1.8(3) . . . . ?
Si3 C13 C14 N2 63.6(3) . . . . ?
Si3 C13 C14 C15 -116.1(3) . . . . ?
N2 C14 C15 C16 3.3(5) . . . . ?
C13 C14 C15 C16 -177.0(3) . . . . ?
C14 C15 C16 C17 -0.9(5) . . . . ?
C15 C16 C17 C18 -1.4(6) . . . . ?
C14 N2 C18 C17 1.0(5) . . . . ?
Ru2 N2 C18 C17 174.8(2) . . . . ?
C14 N2 C18 C19 -179.2(3) . . . . ?
Ru2 N2 C18 C19 -5.4(5) . . . . ?
C16 C17 C18 N2 1.3(5) . . . . ?
C16 C17 C18 C19 -178.5(3) . . . . ?
N2 C18 C19 Si4 124.3(3) . . . . ?
C17 C18 C19 Si4 -55.9(4) . . . . ?
C21 Si4 C19 C18 -37.3(4) . . . . ?
C22 Si4 C19 C18 -158.1(3) . . . . ?
C20 Si4 C19 C18 84.7(3) . . . . ?
